data_4310665
loop_
_publ_author_name
'Jane Kuzelka'
'Sumitra Mukhopadhyay'
'Bernhard Spingler'
'Stephen J. Lippard'

_publ_section_title
;
 Synthesis and Characterization of Cu2(I,I), Cu2(I,II), and Cu2(II,II)
 Compounds Supported by Two Phthalazine-Based Ligands: Influence of a
 Hydrophobic Pocket
;
_journal_name_full 'Inorganic Chemistry'
_journal_page_first 1751
_journal_page_last 1761
_journal_paper_doi 10.1021/ic035009r
_journal_volume 43
_journal_year 2004
_chemical_formula_sum 'C58 H38 B2 Cu2 F8 N8'
_chemical_formula_weight 1147.66
_chemical_name_systematic
;

   ?

;
_space_group_IT_number 2
_symmetry_cell_setting triclinic
_symmetry_space_group_name_Hall '-P 1'
_symmetry_space_group_name_H-M 'P -1'
_atom_sites_solution_hydrogens geom
_atom_sites_solution_primary direct
_atom_sites_solution_secondary difmap
_audit_creation_method SHELXL-97
_cell_angle_alpha 85.391(4)
_cell_angle_beta 80.904(3)
_cell_angle_gamma 66.756(3)
_cell_formula_units_Z 2
_cell_length_a 11.355(2)
_cell_length_b 14.373(3)
_cell_length_c 17.592(3)
_cell_measurement_reflns_used 860
_cell_measurement_temperature 295(2)
_cell_measurement_theta_max 22.11
_cell_measurement_theta_min 2.35
_cell_volume 2604.4(8)
_computing_cell_refinement 'Bruker SMART'
_computing_data_collection 'Bruker SMART'
_computing_data_reduction 'Bruker SAINT'
_computing_molecular_graphics 'Bruker SHELXTL'
_computing_publication_material 'Bruker SHELXTL'
_computing_structure_refinement 'SHELXL-97 (Sheldrick, 1997)'
_computing_structure_solution 'SHELXS-97 (Sheldrick, 1990)'
_diffrn_ambient_temperature 295(2)
_diffrn_measured_fraction_theta_full 0.926
_diffrn_measured_fraction_theta_max 0.926
_diffrn_measurement_device_type 'CCD area detector'
_diffrn_measurement_method 'phi and omega scans'
_diffrn_radiation_monochromator graphite
_diffrn_radiation_source 'fine-focus sealed tube'
_diffrn_radiation_type MoK\a
_diffrn_radiation_wavelength 0.71073
_diffrn_reflns_av_R_equivalents 0.0253
_diffrn_reflns_av_sigmaI/netI 0.0503
_diffrn_reflns_limit_h_max 13
_diffrn_reflns_limit_h_min -13
_diffrn_reflns_limit_k_max 12
_diffrn_reflns_limit_k_min -17
_diffrn_reflns_limit_l_max 20
_diffrn_reflns_limit_l_min -20
_diffrn_reflns_number 13599
_diffrn_reflns_theta_full 25.00
_diffrn_reflns_theta_max 25.00
_diffrn_reflns_theta_min 1.17
_exptl_absorpt_coefficient_mu 0.893
_exptl_absorpt_correction_T_max 1.00000
_exptl_absorpt_correction_T_min 0.498277
_exptl_absorpt_correction_type sadabs
_exptl_crystal_colour orange
_exptl_crystal_density_diffrn 1.463
_exptl_crystal_density_meas 0
_exptl_crystal_density_method 'not measured'
_exptl_crystal_description needle
_exptl_crystal_F_000 1164
_exptl_crystal_size_max 0.5
_exptl_crystal_size_mid 0.3
_exptl_crystal_size_min 0.2
_refine_diff_density_max 1.187
_refine_diff_density_min -0.407
_refine_diff_density_rms 0.080
_refine_ls_extinction_method none
_refine_ls_goodness_of_fit_ref 1.054
_refine_ls_hydrogen_treatment mixed
_refine_ls_matrix_type full
_refine_ls_number_parameters 712
_refine_ls_number_reflns 8491
_refine_ls_number_restraints 35
_refine_ls_restrained_S_all 1.073
_refine_ls_R_factor_all 0.0837
_refine_ls_R_factor_gt 0.0602
_refine_ls_shift/su_max 0.313
_refine_ls_shift/su_mean 0.009
_refine_ls_structure_factor_coef Fsqd
_refine_ls_weighting_details 'calc w=1/[\s^2^(Fo^2^)+(0.0981P)^2^+1.4213P] where P=(Fo^2^+2Fc^2^)/3'
_refine_ls_weighting_scheme calc
_refine_ls_wR_factor_gt 0.1594
_refine_ls_wR_factor_ref 0.1771
_reflns_number_gt 6234
_reflns_number_total 8491
_reflns_threshold_expression >2sigma(I)
_cod_data_source_file ic035009rsi20030904_111604_5.cif
_cod_data_source_block 6
_cod_depositor_comments
;
The following automatic conversions were performed:
'_symmetry_cell_setting' value 'Triclinic' changed to 'triclinic'
according to '/home/saulius/struct/CIF-dictionaries/cif_core.dic'
dictionary named 'cif_core.dic' version 2.4.1 from 2010-06-29.

Automatic conversion script
Id: cif_fix_enum 1527 2010-12-29 10:47:43Z saulius 
;
_cod_original_cell_volume 2604.4(9)
_cod_database_code 4310665

loop_
_symmetry_equiv_pos_as_xyz
'x, y, z'
'-x, -y, -z'

loop_
_atom_site_label
_atom_site_type_symbol
_atom_site_fract_x
_atom_site_fract_y
_atom_site_fract_z
_atom_site_U_iso_or_equiv
_atom_site_adp_type
_atom_site_occupancy
_atom_site_symmetry_multiplicity
_atom_site_calc_flag
_atom_site_refinement_flags
_atom_site_disorder_assembly
_atom_site_disorder_group
Cu1 Cu -0.06115(5) 0.35142(5) 0.17411(3) 0.0483(2) Uani 1 1 d . . .
Cu2 Cu 0.19942(5) 0.35289(4) 0.28430(3) 0.04471(19) Uani 1 1 d . . .
N1 N -0.0605(3) 0.4789(3) 0.2289(2) 0.0398(9) Uani 1 1 d . . .
N2 N 0.0497(3) 0.4837(3) 0.2501(2) 0.0398(9) Uani 1 1 d . . .
N3 N -0.1826(3) 0.4474(3) 0.0948(2) 0.0439(9) Uani 1 1 d . . .
N4 N -0.2223(3) 0.3600(3) 0.2516(2) 0.0433(9) Uani 1 1 d . . .
N5 N 0.1924(3) 0.4235(3) 0.3860(2) 0.0455(9) Uani 1 1 d . . .
N6 N 0.3377(3) 0.4143(3) 0.2319(2) 0.0399(9) Uani 1 1 d . . .
N7 N 0.0956(4) 0.2542(3) 0.1261(2) 0.0468(9) Uani 1 1 d . . .
N8 N 0.2253(4) 0.2161(3) 0.2781(2) 0.0510(10) Uani 1 1 d . . .
C1 C -0.3090(5) 0.8163(4) 0.3204(3) 0.0571(13) Uani 1 1 d . . .
H1A H -0.3882 0.8697 0.3326 0.069 Uiso 1 1 calc R . .
C2 C -0.1966(5) 0.8258(4) 0.3325(3) 0.0573(14) Uani 1 1 d . . .
H2A H -0.2011 0.8863 0.3505 0.069 Uiso 1 1 calc R . .
C3 C -0.3063(5) 0.7306(4) 0.2912(3) 0.0475(11) Uani 1 1 d . . .
H3A H -0.3824 0.7259 0.2824 0.057 Uiso 1 1 calc R . .
C4 C -0.0790(5) 0.7468(4) 0.3182(3) 0.0494(12) Uani 1 1 d . . .
H4A H -0.0043 0.7533 0.3276 0.059 Uiso 1 1 calc R . .
C5 C -0.1865(4) 0.6491(3) 0.2743(2) 0.0368(10) Uani 1 1 d . . .
C6 C -0.0716(4) 0.6560(3) 0.2893(2) 0.0394(10) Uani 1 1 d . . .
C7 C -0.1713(4) 0.5563(3) 0.2411(3) 0.0399(10) Uani 1 1 d . . .
C8 C 0.0454(4) 0.5682(3) 0.2757(2) 0.0374(10) Uani 1 1 d . . .
C9 C -0.2847(4) 0.5412(4) 0.2153(3) 0.0472(12) Uani 1 1 d . . .
H9A H -0.3616 0.6028 0.2287 0.057 Uiso 1 1 calc R . .
C10 C 0.1730(4) 0.5640(4) 0.2957(3) 0.0476(12) Uani 1 1 d . . .
H10A H 0.1641 0.6342 0.2992 0.057 Uiso 1 1 calc R . .
C11 C -0.2622(4) 0.5358(4) 0.1274(3) 0.0462(12) Uani 1 1 d . . .
C12 C -0.3179(5) 0.6214(4) 0.0847(3) 0.0589(14) Uani 1 1 d . . .
H12A H -0.3735 0.6815 0.1086 0.071 Uiso 1 1 calc R . .
C13 C -0.2905(6) 0.6173(5) 0.0058(4) 0.0731(17) Uani 1 1 d . . .
H13A H -0.3264 0.6751 -0.0242 0.088 Uiso 1 1 calc R . .
C14 C -0.2103(6) 0.5281(5) -0.0284(3) 0.0623(15) Uani 1 1 d . . .
H14A H -0.1901 0.5249 -0.0817 0.075 Uiso 1 1 calc R . .
C15 C -0.1592(4) 0.4421(4) 0.0174(3) 0.0493(12) Uani 1 1 d . . .
C16 C -0.0831(5) 0.3426(4) -0.0166(3) 0.0509(12) Uani 1 1 d . . .
C17 C 0.0246(6) 0.3270(5) -0.0705(3) 0.0691(16) Uani 1 1 d . . .
H17A H 0.0506 0.3802 -0.0860 0.083 Uiso 1 1 calc R . .
C18 C 0.0940(7) 0.2323(6) -0.1016(4) 0.086(2) Uani 1 1 d . . .
H18A H 0.1682 0.2217 -0.1367 0.103 Uiso 1 1 calc R . .
C19 C 0.0559(7) 0.1554(6) -0.0817(4) 0.088(2) Uani 1 1 d . . .
H19A H 0.1031 0.0922 -0.1034 0.105 Uiso 1 1 calc R . .
C20 C -0.0554(7) 0.1704(6) -0.0281(5) 0.090(2) Uani 1 1 d . . .
H20A H -0.0833 0.1177 -0.0149 0.108 Uiso 1 1 calc R . .
C21 C -0.1216(6) 0.2623(5) 0.0041(4) 0.0699(17) Uani 1 1 d . . .
H21A H -0.1939 0.2719 0.0407 0.084 Uiso 1 1 calc R . .
C22 C -0.3084(4) 0.4545(4) 0.2618(3) 0.0469(12) Uani 1 1 d . . .
C23 C -0.4158(5) 0.4793(5) 0.3189(3) 0.0573(14) Uani 1 1 d . . .
H23A H -0.4760 0.5457 0.3238 0.069 Uiso 1 1 calc R . .
C24 C -0.4312(5) 0.4050(5) 0.3670(3) 0.0656(16) Uani 1 1 d . . .
H24A H -0.5003 0.4206 0.4065 0.079 Uiso 1 1 calc R . .
C25 C -0.3448(5) 0.3076(5) 0.3571(3) 0.0608(15) Uani 1 1 d . . .
H25A H -0.3550 0.2562 0.3895 0.073 Uiso 1 1 calc R . .
C26 C -0.2402(5) 0.2854(4) 0.2975(3) 0.0504(12) Uani 1 1 d . . .
C27 C -0.1502(5) 0.1798(4) 0.2827(3) 0.0532(13) Uani 1 1 d . . .
C28 C -0.1149(6) 0.1105(5) 0.3428(4) 0.0729(17) Uani 1 1 d . . .
H28A H -0.1474 0.1315 0.3932 0.088 Uiso 1 1 calc R . .
C29 C -0.0325(7) 0.0109(6) 0.3295(5) 0.095(2) Uani 1 1 d . . .
H29A H -0.0100 -0.0343 0.3707 0.114 Uiso 1 1 calc R . .
C30 C 0.0165(8) -0.0218(6) 0.2550(6) 0.107(3) Uani 1 1 d . . .
H30A H 0.0725 -0.0887 0.2457 0.128 Uiso 1 1 calc R . .
C31 C -0.0186(7) 0.0457(6) 0.1949(5) 0.093(2) Uani 1 1 d . . .
H31A H 0.0139 0.0243 0.1447 0.112 Uiso 1 1 calc R . .
C32 C -0.1025(6) 0.1464(5) 0.2083(4) 0.0681(16) Uani 1 1 d . . .
H32A H -0.1263 0.1912 0.1670 0.082 Uiso 1 1 calc R . .
C33 C 0.1964(4) 0.5150(4) 0.3746(3) 0.0464(12) Uani 1 1 d . . .
C34 C 0.2244(5) 0.5629(5) 0.4302(3) 0.0595(14) Uani 1 1 d . . .
H34A H 0.2235 0.6278 0.4216 0.071 Uiso 1 1 calc R . .
C35 C 0.2536(6) 0.5119(6) 0.4980(4) 0.078(2) Uani 1 1 d . . .
H35A H 0.2746 0.5416 0.5362 0.093 Uiso 1 1 calc R . .
C36 C 0.2518(6) 0.4159(6) 0.5099(3) 0.0746(18) Uani 1 1 d . . .
H36A H 0.2724 0.3807 0.5558 0.090 Uiso 1 1 calc R . .
C37 C 0.2191(5) 0.3730(5) 0.4534(3) 0.0554(14) Uani 1 1 d . . .
C38 C 0.2115(5) 0.2730(5) 0.4632(3) 0.0613(15) Uani 1 1 d . . .
C39 C 0.3200(7) 0.1843(6) 0.4718(4) 0.0803(19) Uani 1 1 d . . .
H39A H 0.4002 0.1872 0.4726 0.096 Uiso 1 1 calc R . .
C40 C 0.3071(9) 0.0924(6) 0.4791(4) 0.101(2) Uani 1 1 d . . .
H40A H 0.3796 0.0333 0.4842 0.121 Uiso 1 1 calc R . .
C41 C 0.1912(11) 0.0865(7) 0.4789(4) 0.101(2) Uani 1 1 d . . .
H41A H 0.1852 0.0235 0.4834 0.121 Uiso 1 1 calc R . .
C42 C 0.0849(8) 0.1703(7) 0.4725(4) 0.092(2) Uani 1 1 d . . .
H42A H 0.0049 0.1660 0.4741 0.110 Uiso 1 1 calc R . .
C43 C 0.0952(6) 0.2644(6) 0.4633(3) 0.0776(18) Uani 1 1 d . . .
H43A H 0.0220 0.3223 0.4571 0.093 Uiso 1 1 calc R . .
C44 C 0.2844(4) 0.5157(4) 0.2330(3) 0.0421(11) Uani 1 1 d . . .
C45 C 0.3287(5) 0.5748(4) 0.1802(3) 0.0557(13) Uani 1 1 d . . .
H45A H 0.2897 0.6450 0.1818 0.067 Uiso 1 1 calc R . .
C46 C 0.4318(5) 0.5275(5) 0.1251(3) 0.0632(15) Uani 1 1 d . . .
H46A H 0.4619 0.5658 0.0880 0.076 Uiso 1 1 calc R . .
C47 C 0.4902(5) 0.4241(5) 0.1248(3) 0.0588(14) Uani 1 1 d . . .
H47A H 0.5610 0.3918 0.0883 0.071 Uiso 1 1 calc R . .
C48 C 0.4430(4) 0.3676(4) 0.1795(3) 0.0450(11) Uani 1 1 d . . .
C49 C 0.5075(4) 0.2556(4) 0.1854(3) 0.0468(11) Uani 1 1 d . . .
C50 C 0.5122(4) 0.2062(4) 0.2554(3) 0.0503(12) Uani 1 1 d . . .
H50A H 0.4711 0.2429 0.2999 0.060 Uiso 1 1 calc R . .
C51 C 0.5768(5) 0.1030(4) 0.2608(4) 0.0671(15) Uani 1 1 d . . .
H51A H 0.5819 0.0706 0.3088 0.081 Uiso 1 1 calc R . .
C52 C 0.6337(6) 0.0477(5) 0.1956(5) 0.086(2) Uani 1 1 d . . .
H52A H 0.6757 -0.0224 0.1991 0.103 Uiso 1 1 calc R . .
C53 C 0.6285(6) 0.0959(5) 0.1256(5) 0.087(2) Uani 1 1 d . . .
H53A H 0.6668 0.0583 0.0812 0.104 Uiso 1 1 calc R . .
C54 C 0.5673(5) 0.1996(5) 0.1195(3) 0.0634(15) Uani 1 1 d . . .
H54A H 0.5661 0.2318 0.0715 0.076 Uiso 1 1 calc R . .
C55 C 0.1860(5) 0.1949(4) 0.0952(3) 0.0509(12) Uani 1 1 d . . .
C56 C 0.3047(6) 0.1189(5) 0.0557(4) 0.082(2) Uani 1 1 d . . .
C57 C 0.2546(5) 0.1314(5) 0.2770(3) 0.0585(14) Uani 1 1 d . . .
C58 C 0.2951(8) 0.0196(5) 0.2746(5) 0.092(2) Uani 1 1 d . . .
B1 B 0.3765(9) 0.8347(6) 0.1066(6) 0.095(3) Uani 1 1 d . . .
F1 F 0.3855(12) 0.7983(6) 0.1769(4) 0.256(5) Uani 1 1 d . . .
F2 F 0.2644(5) 0.9118(4) 0.0997(6) 0.205(4) Uani 1 1 d . . .
F3 F 0.4710(5) 0.8621(4) 0.0783(5) 0.165(3) Uani 1 1 d . . .
F4 F 0.3864(4) 0.7534(3) 0.0632(2) 0.1029(13) Uani 1 1 d . . .
B2 B 0.3614(11) 0.7761(9) 0.4289(7) 0.135(4) Uani 1 1 d DU . .
F6 F 0.4000(7) 0.8357(6) 0.3865(6) 0.217(4) Uani 1 1 d DU A .
F7 F 0.2436(5) 0.8004(6) 0.4572(4) 0.178(3) Uani 1 1 d DU A .
F8 F 0.4327(7) 0.6833(5) 0.4463(4) 0.173(3) Uani 1 1 d DU A .
F5 F 0.3955(11) 0.8313(8) 0.4843(8) 0.145(4) Uani 0.50 1 d PDU A 1
F5A F 0.3726(18) 0.7375(12) 0.3542(7) 0.205(6) Uani 0.50 1 d PDU A 2

loop_
_atom_site_aniso_label
_atom_site_aniso_U_11
_atom_site_aniso_U_22
_atom_site_aniso_U_33
_atom_site_aniso_U_23
_atom_site_aniso_U_13
_atom_site_aniso_U_12
Cu1 0.0379(3) 0.0464(4) 0.0545(4) -0.0079(3) 0.0011(2) -0.0112(3)
Cu2 0.0468(3) 0.0385(4) 0.0490(3) -0.0025(3) -0.0060(3) -0.0166(3)
N1 0.0307(18) 0.036(2) 0.052(2) -0.0092(17) -0.0051(16) -0.0108(17)
N2 0.0363(19) 0.034(2) 0.052(2) -0.0045(17) -0.0097(16) -0.0146(17)
N3 0.0341(19) 0.046(2) 0.053(2) -0.0022(19) -0.0112(17) -0.0146(18)
N4 0.037(2) 0.048(3) 0.049(2) -0.0079(19) 0.0004(17) -0.0226(19)
N5 0.041(2) 0.055(3) 0.041(2) -0.0091(19) -0.0042(16) -0.0179(19)
N6 0.0326(18) 0.045(2) 0.044(2) 0.0001(18) -0.0050(16) -0.0181(17)
N7 0.042(2) 0.043(2) 0.050(2) -0.006(2) -0.0033(18) -0.011(2)
N8 0.057(2) 0.042(3) 0.056(3) 0.002(2) -0.0093(19) -0.021(2)
C1 0.056(3) 0.040(3) 0.062(3) -0.007(3) 0.001(3) -0.007(3)
C2 0.064(3) 0.036(3) 0.068(3) -0.015(3) -0.004(3) -0.014(3)
C3 0.044(3) 0.044(3) 0.050(3) -0.007(2) -0.002(2) -0.013(2)
C4 0.053(3) 0.041(3) 0.058(3) -0.007(2) -0.012(2) -0.020(2)
C5 0.037(2) 0.035(3) 0.036(2) -0.0016(19) -0.0039(18) -0.011(2)
C6 0.046(2) 0.036(3) 0.036(2) -0.001(2) -0.0046(19) -0.016(2)
C7 0.033(2) 0.039(3) 0.047(3) -0.005(2) -0.0060(19) -0.012(2)
C8 0.037(2) 0.034(3) 0.042(2) -0.003(2) -0.0061(18) -0.013(2)
C9 0.028(2) 0.048(3) 0.062(3) -0.015(2) -0.003(2) -0.009(2)
C10 0.044(3) 0.038(3) 0.067(3) -0.007(2) -0.013(2) -0.019(2)
C11 0.033(2) 0.046(3) 0.064(3) -0.001(2) -0.016(2) -0.016(2)
C12 0.057(3) 0.044(3) 0.079(4) -0.003(3) -0.029(3) -0.016(3)
C13 0.079(4) 0.058(4) 0.090(5) 0.020(3) -0.040(4) -0.027(3)
C14 0.069(3) 0.068(4) 0.058(3) 0.006(3) -0.022(3) -0.031(3)
C15 0.044(3) 0.060(3) 0.050(3) -0.002(3) -0.013(2) -0.025(2)
C16 0.046(3) 0.063(3) 0.045(3) -0.003(2) -0.014(2) -0.020(3)
C17 0.068(4) 0.080(5) 0.053(3) 0.010(3) -0.001(3) -0.028(3)
C18 0.081(4) 0.092(6) 0.060(4) -0.005(4) 0.013(3) -0.017(4)
C19 0.087(5) 0.083(5) 0.081(5) -0.038(4) 0.001(4) -0.018(4)
C20 0.086(5) 0.078(5) 0.119(6) -0.033(4) 0.001(4) -0.045(4)
C21 0.058(3) 0.072(4) 0.084(4) -0.028(3) 0.010(3) -0.032(3)
C22 0.028(2) 0.058(3) 0.054(3) -0.015(2) -0.003(2) -0.014(2)
C23 0.040(3) 0.070(4) 0.062(3) -0.019(3) -0.002(2) -0.019(3)
C24 0.045(3) 0.091(5) 0.058(3) -0.022(3) 0.012(2) -0.027(3)
C25 0.054(3) 0.090(5) 0.051(3) -0.002(3) 0.002(2) -0.045(3)
C26 0.045(3) 0.067(4) 0.049(3) -0.013(3) -0.003(2) -0.030(3)
C27 0.048(3) 0.055(3) 0.064(3) -0.004(3) 0.005(2) -0.032(3)
C28 0.073(4) 0.071(4) 0.081(4) 0.008(3) -0.001(3) -0.040(4)
C29 0.085(5) 0.061(5) 0.135(7) 0.016(5) 0.000(5) -0.033(4)
C30 0.091(5) 0.056(5) 0.165(9) -0.012(5) 0.037(6) -0.038(4)
C31 0.093(5) 0.071(5) 0.121(6) -0.038(5) 0.037(5) -0.050(4)
C32 0.069(4) 0.067(4) 0.078(4) -0.021(3) 0.014(3) -0.042(3)
C33 0.034(2) 0.055(3) 0.050(3) -0.018(2) -0.004(2) -0.014(2)
C34 0.050(3) 0.068(4) 0.063(3) -0.021(3) -0.009(2) -0.022(3)
C35 0.064(4) 0.115(6) 0.060(4) -0.039(4) -0.010(3) -0.033(4)
C36 0.068(4) 0.115(6) 0.043(3) -0.007(3) -0.008(3) -0.037(4)
C37 0.043(3) 0.080(4) 0.039(3) -0.009(3) 0.002(2) -0.022(3)
C38 0.061(3) 0.081(4) 0.035(3) 0.002(3) 0.000(2) -0.023(3)
C39 0.076(4) 0.089(5) 0.065(4) 0.014(4) -0.013(3) -0.023(4)
C40 0.123(7) 0.078(6) 0.085(5) 0.022(4) -0.020(5) -0.024(5)
C41 0.141(8) 0.094(6) 0.075(5) 0.008(4) -0.004(5) -0.058(6)
C42 0.104(6) 0.114(7) 0.072(4) 0.000(4) 0.003(4) -0.065(6)
C43 0.074(4) 0.098(5) 0.058(3) 0.001(3) -0.001(3) -0.033(4)
C44 0.040(2) 0.039(3) 0.055(3) 0.005(2) -0.015(2) -0.021(2)
C45 0.045(3) 0.048(3) 0.078(4) 0.006(3) -0.013(3) -0.022(2)
C46 0.058(3) 0.067(4) 0.076(4) 0.020(3) -0.013(3) -0.039(3)
C47 0.041(3) 0.070(4) 0.063(3) 0.004(3) 0.001(2) -0.023(3)
C48 0.036(2) 0.060(3) 0.045(3) 0.000(2) -0.010(2) -0.024(2)
C49 0.037(2) 0.048(3) 0.055(3) -0.007(2) -0.004(2) -0.016(2)
C50 0.044(3) 0.048(3) 0.056(3) -0.003(2) -0.008(2) -0.014(2)
C51 0.061(3) 0.055(4) 0.075(4) 0.005(3) -0.007(3) -0.014(3)
C52 0.078(4) 0.053(4) 0.103(6) -0.003(4) 0.000(4) -0.007(3)
C53 0.072(4) 0.070(5) 0.092(5) -0.033(4) 0.007(4) 0.000(4)
C54 0.050(3) 0.069(4) 0.062(3) -0.012(3) 0.000(3) -0.014(3)
C55 0.050(3) 0.045(3) 0.057(3) 0.000(3) -0.004(2) -0.019(3)
C56 0.062(4) 0.048(4) 0.105(5) -0.019(3) 0.024(3) 0.002(3)
C57 0.064(3) 0.057(4) 0.060(3) 0.002(3) -0.012(3) -0.029(3)
C58 0.116(6) 0.035(3) 0.128(6) -0.004(4) -0.015(5) -0.032(4)
B1 0.101(6) 0.051(5) 0.099(6) -0.012(4) 0.049(5) -0.016(5)
F1 0.509(16) 0.195(7) 0.083(4) -0.040(4) 0.049(6) -0.183(9)
F2 0.080(3) 0.080(4) 0.420(12) -0.058(5) 0.037(5) -0.011(3)
F3 0.086(3) 0.092(4) 0.298(8) 0.024(4) 0.009(4) -0.031(3)
F4 0.120(3) 0.074(3) 0.095(3) -0.006(2) -0.008(2) -0.020(2)
B2 0.141(8) 0.103(7) 0.144(8) 0.016(7) 0.043(7) -0.055(6)
F6 0.147(5) 0.181(7) 0.264(9) 0.100(6) 0.031(5) -0.045(5)
F7 0.101(4) 0.219(7) 0.210(7) -0.053(5) 0.047(4) -0.074(4)
F8 0.187(6) 0.099(4) 0.197(6) 0.020(4) -0.028(5) -0.020(4)
F5 0.143(8) 0.094(7) 0.214(12) 0.003(7) -0.023(8) -0.067(6)
F5A 0.310(15) 0.164(11) 0.119(9) -0.012(8) 0.023(10) -0.086(11)

loop_
_atom_type_symbol
_atom_type_description
_atom_type_scat_dispersion_real
_atom_type_scat_dispersion_imag
_atom_type_scat_source
C C 0.0033 0.0016 'International Tables Vol C Tables 4.2.6.8 and 6.1.1.4'
H H 0.0000 0.0000 'International Tables Vol C Tables 4.2.6.8 and 6.1.1.4'
B B 0.0013 0.0007 'International Tables Vol C Tables 4.2.6.8 and 6.1.1.4'
N N 0.0061 0.0033 'International Tables Vol C Tables 4.2.6.8 and 6.1.1.4'
F F 0.0171 0.0103 'International Tables Vol C Tables 4.2.6.8 and 6.1.1.4'
Cu Cu 0.3201 1.2651 'International Tables Vol C Tables 4.2.6.8 and 6.1.1.4'

loop_
_geom_angle_atom_site_label_1
_geom_angle_atom_site_label_2
_geom_angle_atom_site_label_3
_geom_angle
_geom_angle_site_symmetry_1
_geom_angle_site_symmetry_3
_geom_angle_publ_flag
N7 Cu1 N4 140.39(17) . . ?
N7 Cu1 N3 113.63(16) . . ?
N4 Cu1 N3 90.36(15) . . ?
N7 Cu1 N1 120.23(15) . . ?
N4 Cu1 N1 88.23(14) . . ?
N3 Cu1 N1 91.64(15) . . ?
N7 Cu1 Cu2 74.55(12) . . ?
N4 Cu1 Cu2 108.89(11) . . ?
N3 Cu1 Cu2 138.10(10) . . ?
N1 Cu1 Cu2 53.69(9) . . ?
N8 Cu2 N2 129.58(16) . . ?
N8 Cu2 N5 124.57(17) . . ?
N2 Cu2 N5 90.32(15) . . ?
N8 Cu2 N6 123.44(16) . . ?
N2 Cu2 N6 89.54(14) . . ?
N5 Cu2 N6 87.10(15) . . ?
N8 Cu2 Cu1 74.16(13) . . ?
N2 Cu2 Cu1 55.70(10) . . ?
N5 Cu2 Cu1 132.73(10) . . ?
N6 Cu2 Cu1 120.31(10) . . ?
C7 N1 N2 119.7(4) . . ?
C7 N1 Cu1 116.6(3) . . ?
N2 N1 Cu1 123.7(3) . . ?
C8 N2 N1 120.1(3) . . ?
C8 N2 Cu2 114.4(3) . . ?
N1 N2 Cu2 121.1(3) . . ?
C11 N3 C15 119.0(4) . . ?
C11 N3 Cu1 110.7(3) . . ?
C15 N3 Cu1 126.5(3) . . ?
C22 N4 C26 118.8(4) . . ?
C22 N4 Cu1 112.7(3) . . ?
C26 N4 Cu1 128.0(3) . . ?
C33 N5 C37 120.0(4) . . ?
C33 N5 Cu2 113.9(3) . . ?
C37 N5 Cu2 123.5(4) . . ?
C44 N6 C48 119.2(4) . . ?
C44 N6 Cu2 110.3(3) . . ?
C48 N6 Cu2 126.1(3) . . ?
C55 N7 Cu1 176.7(4) . . ?
C57 N8 Cu2 171.9(4) . . ?
C3 C1 C2 121.6(5) . . ?
C4 C2 C1 120.6(5) . . ?
C1 C3 C5 119.0(5) . . ?
C2 C4 C6 119.8(5) . . ?
C3 C5 C6 120.2(4) . . ?
C3 C5 C7 123.9(4) . . ?
C6 C5 C7 116.0(4) . . ?
C4 C6 C5 118.8(4) . . ?
C4 C6 C8 124.0(4) . . ?
C5 C6 C8 117.2(4) . . ?
N1 C7 C5 123.6(4) . . ?
N1 C7 C9 114.4(4) . . ?
C5 C7 C9 122.0(4) . . ?
N2 C8 C6 123.0(4) . . ?
N2 C8 C10 115.0(4) . . ?
C6 C8 C10 121.9(4) . . ?
C22 C9 C7 109.7(4) . . ?
C22 C9 C11 118.3(4) . . ?
C7 C9 C11 108.4(4) . . ?
C44 C10 C33 113.4(4) . . ?
C44 C10 C8 112.0(4) . . ?
C33 C10 C8 110.6(4) . . ?
N3 C11 C12 122.2(5) . . ?
N3 C11 C9 118.4(4) . . ?
C12 C11 C9 119.3(5) . . ?
C11 C12 C13 118.9(5) . . ?
C14 C13 C12 119.8(5) . . ?
C13 C14 C15 119.2(5) . . ?
N3 C15 C14 120.7(5) . . ?
N3 C15 C16 117.9(4) . . ?
C14 C15 C16 121.3(5) . . ?
C17 C16 C21 118.8(5) . . ?
C17 C16 C15 121.4(5) . . ?
C21 C16 C15 119.8(5) . . ?
C16 C17 C18 120.0(6) . . ?
C19 C18 C17 120.9(6) . . ?
C18 C19 C20 119.9(6) . . ?
C21 C20 C19 119.3(7) . . ?
C20 C21 C16 121.0(6) . . ?
N4 C22 C23 122.2(5) . . ?
N4 C22 C9 119.8(4) . . ?
C23 C22 C9 117.7(5) . . ?
C24 C23 C22 119.0(5) . . ?
C23 C24 C25 119.7(5) . . ?
C24 C25 C26 119.5(6) . . ?
N4 C26 C25 120.7(5) . . ?
N4 C26 C27 118.9(4) . . ?
C25 C26 C27 120.4(5) . . ?
C28 C27 C32 118.3(6) . . ?
C28 C27 C26 121.0(5) . . ?
C32 C27 C26 120.7(5) . . ?
C27 C28 C29 121.4(7) . . ?
C28 C29 C30 120.1(8) . . ?
C31 C30 C29 119.0(7) . . ?
C30 C31 C32 120.9(7) . . ?
C27 C32 C31 120.2(7) . . ?
N5 C33 C34 122.5(5) . . ?
N5 C33 C10 116.7(4) . . ?
C34 C33 C10 120.7(5) . . ?
C35 C34 C33 118.0(6) . . ?
C34 C35 C36 119.8(5) . . ?
C37 C36 C35 119.7(6) . . ?
N5 C37 C36 119.9(6) . . ?
N5 C37 C38 117.6(5) . . ?
C36 C37 C38 122.5(5) . . ?
C43 C38 C39 117.8(7) . . ?
C43 C38 C37 120.0(6) . . ?
C39 C38 C37 122.2(6) . . ?
C40 C39 C38 119.5(7) . . ?
C41 C40 C39 121.3(8) . . ?
C42 C41 C40 120.7(8) . . ?
C41 C42 C43 119.3(8) . . ?
C38 C43 C42 121.4(7) . . ?
N6 C44 C45 122.2(4) . . ?
N6 C44 C10 117.2(4) . . ?
C45 C44 C10 120.6(4) . . ?
C46 C45 C44 118.6(5) . . ?
C47 C46 C45 119.9(5) . . ?
C46 C47 C48 119.5(5) . . ?
N6 C48 C47 120.4(5) . . ?
N6 C48 C49 117.5(4) . . ?
C47 C48 C49 122.0(4) . . ?
C50 C49 C54 118.9(5) . . ?
C50 C49 C48 121.1(4) . . ?
C54 C49 C48 120.0(5) . . ?
C49 C50 C51 120.8(5) . . ?
C52 C51 C50 120.2(6) . . ?
C53 C52 C51 119.5(6) . . ?
C52 C53 C54 120.9(6) . . ?
C53 C54 C49 119.7(6) . . ?
N7 C55 C56 178.9(6) . . ?
N8 C57 C58 179.0(7) . . ?
F3 B1 F1 112.7(11) . . ?
F3 B1 F2 109.1(7) . . ?
F1 B1 F2 113.3(8) . . ?
F3 B1 F4 107.6(6) . . ?
F1 B1 F4 104.7(7) . . ?
F2 B1 F4 109.2(9) . . ?
F6 B2 F7 122.1(11) . . ?
F6 B2 F8 125.5(10) . . ?
F7 B2 F8 112.3(9) . . ?
F6 B2 F5A 79.0(10) . . ?
F7 B2 F5A 105.3(13) . . ?
F8 B2 F5A 85.1(10) . . ?
F6 B2 F5 76.6(9) . . ?
F7 B2 F5 97.2(9) . . ?
F8 B2 F5 100.0(11) . . ?
F5A B2 F5 153.1(12) . . ?
B2 F6 F5A 55.2(7) . . ?
B2 F6 F5 57.9(7) . . ?
F5A F6 F5 112.2(6) . . ?
B2 F5 F6 45.5(6) . . ?
B2 F5A F6 45.8(6) . . ?

loop_
_geom_bond_atom_site_label_1
_geom_bond_atom_site_label_2
_geom_bond_distance
_geom_bond_site_symmetry_2
_geom_bond_publ_flag
Cu1 N7 1.893(4) . ?
Cu1 N4 2.069(4) . ?
Cu1 N3 2.132(4) . ?
Cu1 N1 2.141(4) . ?
Cu1 Cu2 3.7923(9) . ?
Cu2 N8 1.879(5) . ?
Cu2 N2 2.099(4) . ?
Cu2 N5 2.103(4) . ?
Cu2 N6 2.145(4) . ?
N1 C7 1.309(5) . ?
N1 N2 1.389(5) . ?
N2 C8 1.310(5) . ?
N3 C11 1.344(6) . ?
N3 C15 1.349(6) . ?
N4 C22 1.330(6) . ?
N4 C26 1.350(6) . ?
N5 C33 1.331(6) . ?
N5 C37 1.352(6) . ?
N6 C44 1.339(6) . ?
N6 C48 1.359(6) . ?
N7 C55 1.133(6) . ?
N8 C57 1.129(6) . ?
C1 C3 1.360(7) . ?
C1 C2 1.386(8) . ?
C2 C4 1.371(7) . ?
C3 C5 1.407(6) . ?
C4 C6 1.405(6) . ?
C5 C6 1.413(6) . ?
C5 C7 1.435(6) . ?
C6 C8 1.428(6) . ?
C7 C9 1.527(6) . ?
C8 C10 1.521(6) . ?
C9 C22 1.527(7) . ?
C9 C11 1.530(7) . ?
C10 C44 1.512(7) . ?
C10 C33 1.519(7) . ?
C11 C12 1.367(7) . ?
C12 C13 1.374(9) . ?
C13 C14 1.366(8) . ?
C14 C15 1.391(7) . ?
C15 C16 1.466(7) . ?
C16 C17 1.376(7) . ?
C16 C21 1.392(8) . ?
C17 C18 1.383(9) . ?
C18 C19 1.341(10) . ?
C19 C20 1.405(10) . ?
C20 C21 1.354(8) . ?
C22 C23 1.396(7) . ?
C23 C24 1.357(8) . ?
C24 C25 1.362(8) . ?
C25 C26 1.404(7) . ?
C26 C27 1.474(7) . ?
C27 C28 1.384(8) . ?
C27 C32 1.381(8) . ?
C28 C29 1.381(9) . ?
C29 C30 1.382(11) . ?
C30 C31 1.371(12) . ?
C31 C32 1.397(9) . ?
C33 C34 1.382(7) . ?
C34 C35 1.365(9) . ?
C35 C36 1.387(10) . ?
C36 C37 1.380(8) . ?
C37 C38 1.467(8) . ?
C38 C43 1.374(8) . ?
C38 C39 1.399(8) . ?
C39 C40 1.379(10) . ?
C40 C41 1.352(11) . ?
C41 C42 1.341(11) . ?
C42 C43 1.397(10) . ?
C44 C45 1.378(7) . ?
C45 C46 1.376(8) . ?
C46 C47 1.368(8) . ?
C47 C48 1.388(7) . ?
C48 C49 1.485(7) . ?
C49 C50 1.370(7) . ?
C49 C54 1.387(7) . ?
C50 C51 1.374(7) . ?
C51 C52 1.367(9) . ?
C52 C53 1.363(10) . ?
C53 C54 1.376(9) . ?
C55 C56 1.468(8) . ?
C57 C58 1.489(8) . ?
B1 F3 1.299(10) . ?
B1 F1 1.307(12) . ?
B1 F2 1.332(11) . ?
B1 F4 1.405(10) . ?
B2 F6 1.254(10) . ?
B2 F7 1.268(10) . ?
B2 F8 1.300(11) . ?
B2 F5A 1.435(14) . ?
B2 F5 1.488(14) . ?
F6 F5A 1.716(17) . ?
F6 F5 1.710(16) . ?
